data_7000151
loop_
_publ_author_name
'Burling, Suzanne'
'Elliott, Paul I. P.'
'Jasim, Naser A.'
'Lindup, Richard J.'
'McKenna, Jennifer'
'Perutz, Robin N.'
'Archibald, Stephen J.'
'Whitwood, Adrian C.'

_publ_section_title
;
 C-F Bond activation at Ni(0) and simple reactions of square planar
 Ni(II) fluoride complexes.
;
_journal_issue 22
_journal_name_full 'Dalton transactions (Cambridge, England : 2003)'
_journal_page_first 3686
_journal_page_last 3695
_journal_paper_doi 10.1039/b510052f
_journal_year 2005
_chemical_formula_moiety ' 2(C31 H48 F5 N Ni P2), 4.5(C6 H6) '
_chemical_formula_sum 'C89 H123 F10 N2 Ni2 P4'
_chemical_formula_weight 1652.19
_chemical_name_systematic
;
?
;
_space_group_IT_number 2
_symmetry_cell_setting triclinic
_symmetry_space_group_name_Hall '-P 1'
_symmetry_space_group_name_H-M 'P -1'
_atom_sites_solution_hydrogens geom
_atom_sites_solution_primary direct
_atom_sites_solution_secondary difmap
_audit_creation_method SHELXL-97
_cell_angle_alpha 87.9680(10)
_cell_angle_beta 77.0250(10)
_cell_angle_gamma 76.7500(10)
_cell_formula_units_Z 2
_cell_length_a 14.2302(6)
_cell_length_b 14.8904(6)
_cell_length_c 21.0407(9)
_cell_measurement_reflns_used 7344
_cell_measurement_temperature 120(2)
_cell_measurement_theta_max 27.52
_cell_measurement_theta_min 2.34
_cell_volume 4228.3(3)
_computing_cell_refinement 'Bruker SMART'
_computing_data_collection 'Bruker SMART'
_computing_data_reduction 'Bruker SAINT'
_computing_molecular_graphics 'Bruker SHELXTL'
_computing_publication_material 'Bruker SHELXTL'
_computing_structure_refinement 'SHELXL-97 (Sheldrick, 1997)'
_computing_structure_solution 'SHELXS-97 (Sheldrick, 1990)'
_diffrn_ambient_temperature 120(2)
_diffrn_measured_fraction_theta_full 0.991
_diffrn_measured_fraction_theta_max 0.991
_diffrn_measurement_device_type 'CCD area detector'
_diffrn_measurement_method 'phi and omega scans'
_diffrn_radiation_monochromator graphite
_diffrn_radiation_source 'fine-focus sealed tube'
_diffrn_radiation_type MoK\a
_diffrn_radiation_wavelength 0.71073
_diffrn_reflns_av_R_equivalents 0.0278
_diffrn_reflns_av_sigmaI/netI 0.0610
_diffrn_reflns_limit_h_max 18
_diffrn_reflns_limit_h_min -18
_diffrn_reflns_limit_k_max 19
_diffrn_reflns_limit_k_min -17
_diffrn_reflns_limit_l_max 27
_diffrn_reflns_limit_l_min -26
_diffrn_reflns_number 29431
_diffrn_reflns_theta_full 27.53
_diffrn_reflns_theta_max 27.53
_diffrn_reflns_theta_min 0.99
_exptl_absorpt_coefficient_mu 0.588
_exptl_absorpt_correction_T_max 1.000
_exptl_absorpt_correction_T_min 0.943
_exptl_absorpt_correction_type multi-scan
_exptl_absorpt_process_details 'SADABS v2.03; (Sheldrick)'
_exptl_crystal_colour yellow
_exptl_crystal_density_diffrn 1.298
_exptl_crystal_density_meas 0
_exptl_crystal_density_method 'not measured'
_exptl_crystal_description plate
_exptl_crystal_F_000 1754
_exptl_crystal_size_max 0.10
_exptl_crystal_size_mid 0.10
_exptl_crystal_size_min 0.01
_refine_diff_density_max 0.778
_refine_diff_density_min -0.389
_refine_diff_density_rms 0.072
_refine_ls_extinction_method none
_refine_ls_goodness_of_fit_ref 1.022
_refine_ls_hydrogen_treatment constr
_refine_ls_matrix_type full
_refine_ls_number_parameters 964
_refine_ls_number_reflns 19340
_refine_ls_number_restraints 0
_refine_ls_restrained_S_all 1.022
_refine_ls_R_factor_all 0.0656
_refine_ls_R_factor_gt 0.0426
_refine_ls_shift/su_max 0.001
_refine_ls_shift/su_mean 0.000
_refine_ls_structure_factor_coef Fsqd
_refine_ls_weighting_details 'calc w=1/[\s^2^(Fo^2^)+(0.0588P)^2^+0.0000P] where P=(Fo^2^+2Fc^2^)/3'
_refine_ls_weighting_scheme calc
_refine_ls_wR_factor_gt 0.1025
_refine_ls_wR_factor_ref 0.1151
_reflns_number_gt 14428
_reflns_number_total 19340
_reflns_threshold_expression >2sigma(I)
_cod_data_source_file b510052f.txt
_cod_data_source_block rnp0302m
_cod_depositor_comments
;
The following automatic conversions were performed:
'_symmetry_cell_setting' value 'Triclinic' changed to 'triclinic'
according to '/home/saulius/struct/CIF-dictionaries/cif_core.dic'
dictionary named 'cif_core.dic' version 2.4.1 from 2010-06-29.

Automatic conversion script
Id: cif_fix_enum 1527 2010-12-29 10:47:43Z saulius 
;
_cod_original_sg_symbol_H-M P-1
_cod_database_code 7000151

loop_
_symmetry_equiv_pos_as_xyz
'x, y, z'
'-x, -y, -z'

loop_
_atom_site_label
_atom_site_type_symbol
_atom_site_fract_x
_atom_site_fract_y
_atom_site_fract_z
_atom_site_U_iso_or_equiv
_atom_site_adp_type
_atom_site_occupancy
_atom_site_symmetry_multiplicity
_atom_site_calc_flag
_atom_site_refinement_flags
_atom_site_disorder_assembly
_atom_site_disorder_group
C1 C 0.75500(15) 0.77343(14) 0.33229(11) 0.0181(4) Uani 1 1 d . . .
C2 C 0.72508(17) 0.77458(15) 0.39927(11) 0.0228(5) Uani 1 1 d . . .
C3 C 0.63406(18) 0.76040(15) 0.43132(11) 0.0257(5) Uani 1 1 d . . .
C4 C 0.57151(16) 0.74314(15) 0.39445(12) 0.0261(5) Uani 1 1 d . . .
C5 C 0.60520(17) 0.74211(15) 0.32835(12) 0.0250(5) Uani 1 1 d . . .
C6 C 0.79989(16) 1.00867(14) 0.32136(11) 0.0202(4) Uani 1 1 d . . .
H6 H 0.8061 1.0664 0.2987 0.024 Uiso 1 1 calc R . .
C7 C 0.86419(16) 0.99715(14) 0.37195(11) 0.0215(5) Uani 1 1 d . . .
H7A H 0.8631 0.9387 0.3936 0.026 Uiso 1 1 calc R . .
H7B H 0.9321 0.9961 0.3500 0.026 Uiso 1 1 calc R . .
C8 C 0.82761(17) 1.07543(15) 0.42286(11) 0.0247(5) Uani 1 1 d . . .
H8A H 0.8675 1.0644 0.4554 0.030 Uiso 1 1 calc R . .
H8B H 0.8350 1.1333 0.4020 0.030 Uiso 1 1 calc R . .
C9 C 0.71955(17) 1.08219(16) 0.45583(11) 0.0260(5) Uani 1 1 d . . .
H9A H 0.6970 1.1332 0.4871 0.031 Uiso 1 1 calc R . .
H9B H 0.7128 1.0259 0.4793 0.031 Uiso 1 1 calc R . .
C10 C 0.65598(17) 1.09704(16) 0.40539(12) 0.0274(5) Uani 1 1 d . . .
H10A H 0.6594 1.1554 0.3841 0.033 Uiso 1 1 calc R . .
H10B H 0.5875 1.1000 0.4271 0.033 Uiso 1 1 calc R . .
C11 C 0.69047(16) 1.01903(15) 0.35407(12) 0.0253(5) Uani 1 1 d . . .
H11A H 0.6806 0.9616 0.3747 0.030 Uiso 1 1 calc R . .
H11B H 0.6511 1.0321 0.3213 0.030 Uiso 1 1 calc R . .
C12 C 0.76028(16) 0.92945(14) 0.20714(11) 0.0194(4) Uani 1 1 d . . .
H12 H 0.6959 0.9273 0.2354 0.023 Uiso 1 1 calc R . .
C13 C 0.74696(18) 1.02253(15) 0.17239(11) 0.0244(5) Uani 1 1 d . . .
H13A H 0.7268 1.0724 0.2045 0.029 Uiso 1 1 calc R . .
H13B H 0.8096 1.0277 0.1443 0.029 Uiso 1 1 calc R . .
C14 C 0.66871(19) 1.03107(16) 0.13155(12) 0.0291(5) Uani 1 1 d . . .
H14A H 0.6044 1.0343 0.1604 0.035 Uiso 1 1 calc R . .
H14B H 0.6654 1.0879 0.1072 0.035 Uiso 1 1 calc R . .
C15 C 0.6920(2) 0.94966(17) 0.08404(12) 0.0332(6) Uani 1 1 d . . .
H15A H 0.7519 0.9512 0.0515 0.040 Uiso 1 1 calc R . .
H15B H 0.6383 0.9549 0.0618 0.040 Uiso 1 1 calc R . .
C16 C 0.70609(19) 0.85795(16) 0.11954(12) 0.0287(5) Uani 1 1 d . . .
H16A H 0.6444 0.8539 0.1492 0.034 Uiso 1 1 calc R . .
H16B H 0.7239 0.8074 0.0881 0.034 Uiso 1 1 calc R . .
C17 C 0.78681(17) 0.84939(15) 0.15764(11) 0.0227(5) Uani 1 1 d . . .
H17A H 0.8494 0.8501 0.1278 0.027 Uiso 1 1 calc R . .
H17B H 0.7941 0.7912 0.1803 0.027 Uiso 1 1 calc R . .
C18 C 0.96036(16) 0.94593(14) 0.20906(11) 0.0217(5) Uani 1 1 d . . .
H18A H 0.9655 0.9310 0.1637 0.026 Uiso 1 1 calc R . .
H18B H 0.9537 1.0120 0.2127 0.026 Uiso 1 1 calc R . .
C19 C 1.05496(16) 0.89507(14) 0.22986(11) 0.0220(5) Uani 1 1 d . . .
H19A H 1.0636 0.9271 0.2668 0.026 Uiso 1 1 calc R . .
H19B H 1.1119 0.8939 0.1942 0.026 Uiso 1 1 calc R . .
C20 C 1.11850(16) 0.74035(15) 0.31477(11) 0.0212(5) Uani 1 1 d . . .
H20 H 1.1201 0.6747 0.3223 0.025 Uiso 1 1 calc R . .
C21 C 1.06712(17) 0.79089(16) 0.37989(11) 0.0249(5) Uani 1 1 d . . .
H21A H 1.0595 0.8568 0.3738 0.030 Uiso 1 1 calc R . .
H21B H 1.0016 0.7787 0.3943 0.030 Uiso 1 1 calc R . .
C22 C 1.12633(19) 0.76019(17) 0.43241(12) 0.0311(6) Uani 1 1 d . . .
H22A H 1.0948 0.7971 0.4718 0.037 Uiso 1 1 calc R . .
H22B H 1.1263 0.6962 0.4428 0.037 Uiso 1 1 calc R . .
C23 C 1.23258(19) 0.77043(17) 0.40997(13) 0.0351(6) Uani 1 1 d . . .
H23A H 1.2331 0.8352 0.4038 0.042 Uiso 1 1 calc R . .
H23B H 1.2689 0.7475 0.4433 0.042 Uiso 1 1 calc R . .
C24 C 1.28305(19) 0.71738(19) 0.34650(14) 0.0377(6) Uani 1 1 d . . .
H24A H 1.2875 0.6520 0.3537 0.045 Uiso 1 1 calc R . .
H24B H 1.3498 0.7266 0.3325 0.045 Uiso 1 1 calc R . .
C25 C 1.22649(17) 0.74859(18) 0.29294(13) 0.0310(6) Uani 1 1 d . . .
H25A H 1.2583 0.7110 0.2540 0.037 Uiso 1 1 calc R . .
H25B H 1.2282 0.8122 0.2823 0.037 Uiso 1 1 calc R . .
C26 C 1.11705(16) 0.70693(14) 0.17911(11) 0.0210(4) Uani 1 1 d . . .
H26 H 1.1820 0.7225 0.1671 0.025 Uiso 1 1 calc R . .
C27 C 1.13478(18) 0.60312(15) 0.19136(11) 0.0263(5) Uani 1 1 d . . .
H27A H 1.0717 0.5853 0.2034 0.032 Uiso 1 1 calc R . .
H27B H 1.1679 0.5885 0.2272 0.032 Uiso 1 1 calc R . .
C28 C 1.19834(19) 0.54893(16) 0.13016(12) 0.0303(5) Uani 1 1 d . . .
H28A H 1.2633 0.5631 0.1203 0.036 Uiso 1 1 calc R . .
H28B H 1.2069 0.4834 0.1383 0.036 Uiso 1 1 calc R . .
C29 C 1.15118(19) 0.57232(17) 0.07196(12) 0.0326(6) Uani 1 1 d . . .
H29A H 1.1955 0.5406 0.0334 0.039 Uiso 1 1 calc R . .
H29B H 1.0902 0.5510 0.0795 0.039 Uiso 1 1 calc R . .
C30 C 1.1291(2) 0.67521(18) 0.06043(12) 0.0367(6) Uani 1 1 d . . .
H30A H 1.0936 0.6883 0.0256 0.044 Uiso 1 1 calc R . .
H30B H 1.1910 0.6947 0.0465 0.044 Uiso 1 1 calc R . .
C31 C 1.06776(19) 0.73015(16) 0.12115(11) 0.0287(5) Uani 1 1 d . . .
H31A H 1.0026 0.7166 0.1320 0.034 Uiso 1 1 calc R . .
H31B H 1.0596 0.7956 0.1124 0.034 Uiso 1 1 calc R . .
C32 C 0.78617(16) 0.27931(14) 0.21683(11) 0.0199(4) Uani 1 1 d . . .
C33 C 0.77889(16) 0.27731(15) 0.15209(11) 0.0214(5) Uani 1 1 d . . .
C34 C 0.69167(18) 0.27230(15) 0.13538(11) 0.0248(5) Uani 1 1 d . . .
C35 C 0.61093(17) 0.26812(15) 0.18390(12) 0.0259(5) Uani 1 1 d . . .
C36 C 0.62271(17) 0.26865(15) 0.24715(12) 0.0243(5) Uani 1 1 d . . .
C38 C 0.76210(16) 0.42546(14) 0.34624(10) 0.0184(4) Uani 1 1 d . . .
H38 H 0.7024 0.4302 0.3293 0.022 Uiso 1 1 calc R . .
C39 C 0.76980(17) 0.34037(14) 0.38942(11) 0.0225(5) Uani 1 1 d . . .
H39A H 0.7816 0.2852 0.3630 0.027 Uiso 1 1 calc R . .
H39B H 0.8249 0.3352 0.4104 0.027 Uiso 1 1 calc R . .
C40 C 0.67400(19) 0.34924(16) 0.44082(12) 0.0292(5) Uani 1 1 d . . .
H40A H 0.6782 0.2949 0.4678 0.035 Uiso 1 1 calc R . .
H40B H 0.6194 0.3530 0.4196 0.035 Uiso 1 1 calc R . .
C41 C 0.6543(2) 0.43507(17) 0.48377(12) 0.0322(6) Uani 1 1 d . . .
H41A H 0.7057 0.4287 0.5082 0.039 Uiso 1 1 calc R . .
H41B H 0.5914 0.4409 0.5148 0.039 Uiso 1 1 calc R . .
C42 C 0.65212(18) 0.52183(16) 0.44246(12) 0.0274(5) Uani 1 1 d . . .
H42A H 0.6464 0.5742 0.4703 0.033 Uiso 1 1 calc R . .
H42B H 0.5941 0.5335 0.4238 0.033 Uiso 1 1 calc R . .
C43 C 0.74464(17) 0.51348(14) 0.38745(11) 0.0221(5) Uani 1 1 d . . .
H43A H 0.8017 0.5117 0.4058 0.027 Uiso 1 1 calc R . .
H43B H 0.7367 0.5670 0.3599 0.027 Uiso 1 1 calc R . .
C44 C 0.82911(16) 0.50772(14) 0.22015(10) 0.0186(4) Uani 1 1 d . . .
H44 H 0.8369 0.5645 0.2384 0.022 Uiso 1 1 calc R . .
C45 C 0.72098(16) 0.52291(15) 0.21466(11) 0.0221(5) Uani 1 1 d . . .
H45A H 0.6777 0.5411 0.2570 0.027 Uiso 1 1 calc R . .
H45B H 0.7092 0.4655 0.2015 0.027 Uiso 1 1 calc R . .
C46 C 0.69606(17) 0.59746(16) 0.16506(11) 0.0252(5) Uani 1 1 d . . .
H46A H 0.6285 0.6028 0.1610 0.030 Uiso 1 1 calc R . .
H46B H 0.7009 0.6564 0.1806 0.030 Uiso 1 1 calc R . .
C47 C 0.76590(18) 0.57453(17) 0.09864(12) 0.0280(5) Uani 1 1 d . . .
H47A H 0.7491 0.6230 0.0683 0.034 Uiso 1 1 calc R . .
H47B H 0.7586 0.5172 0.0819 0.034 Uiso 1 1 calc R . .
C48 C 0.87278(18) 0.56502(16) 0.10405(12) 0.0279(5) Uani 1 1 d . . .
H48A H 0.8810 0.6235 0.1181 0.033 Uiso 1 1 calc R . .
H48B H 0.9167 0.5491 0.0616 0.033 Uiso 1 1 calc R . .
C49 C 0.90052(17) 0.49041(15) 0.15284(11) 0.0237(5) Uani 1 1 d . . .
H49A H 0.9672 0.4885 0.1576 0.028 Uiso 1 1 calc R . .
H49B H 0.9000 0.4308 0.1359 0.028 Uiso 1 1 calc R . .
C50 C 0.96770(16) 0.44202(14) 0.30433(11) 0.0200(4) Uani 1 1 d . . .
H50A H 0.9624 0.5081 0.3012 0.024 Uiso 1 1 calc R . .
H50B H 0.9626 0.4256 0.3498 0.024 Uiso 1 1 calc R . .
C51 C 1.06821(16) 0.39128(14) 0.26413(11) 0.0208(5) Uani 1 1 d . . .
H51A H 1.1194 0.3909 0.2879 0.025 Uiso 1 1 calc R . .
H51B H 1.0842 0.4225 0.2232 0.025 Uiso 1 1 calc R . .
C52 C 1.15298(16) 0.23124(15) 0.17181(11) 0.0204(4) Uani 1 1 d . . .
H52 H 1.1545 0.1656 0.1672 0.024 Uiso 1 1 calc R . .
C53 C 1.11748(17) 0.27946(17) 0.11301(11) 0.0269(5) Uani 1 1 d . . .
H53A H 1.0518 0.2709 0.1135 0.032 Uiso 1 1 calc R . .
H53B H 1.1134 0.3451 0.1161 0.032 Uiso 1 1 calc R . .
C54 C 1.18793(18) 0.24078(19) 0.04907(12) 0.0341(6) Uani 1 1 d . . .
H54A H 1.1655 0.2742 0.0128 0.041 Uiso 1 1 calc R . .
H54B H 1.1873 0.1764 0.0441 0.041 Uiso 1 1 calc R . .
C55 C 1.29375(19) 0.2490(2) 0.04765(13) 0.0360(6) Uani 1 1 d . . .
H55A H 1.3375 0.2216 0.0075 0.043 Uiso 1 1 calc R . .
H55B H 1.2956 0.3136 0.0488 0.043 Uiso 1 1 calc R . .
C56 C 1.32922(18) 0.20080(19) 0.10521(13) 0.0343(6) Uani 1 1 d . . .
H56A H 1.3949 0.2095 0.1046 0.041 Uiso 1 1 calc R . .
H56B H 1.3338 0.1351 0.1015 0.041 Uiso 1 1 calc R . .
C57 C 1.25949(17) 0.23769(18) 0.16996(12) 0.0286(5) Uani 1 1 d . . .
H57A H 1.2610 0.3016 0.1761 0.034 Uiso 1 1 calc R . .
H57B H 1.2823 0.2025 0.2055 0.034 Uiso 1 1 calc R . .
C58 C 1.11467(16) 0.20305(14) 0.31180(11) 0.0206(4) Uani 1 1 d . . .
H58 H 1.1848 0.2048 0.3039 0.025 Uiso 1 1 calc R . .
C59 C 1.1100(2) 0.10220(16) 0.30629(14) 0.0341(6) Uani 1 1 d . . .
H59A H 1.0414 0.0980 0.3131 0.041 Uiso 1 1 calc R . .
H59B H 1.1440 0.0784 0.2629 0.041 Uiso 1 1 calc R . .
C60 C 1.1579(2) 0.04424(18) 0.35669(15) 0.0425(7) Uani 1 1 d . . .
H60A H 1.1498 -0.0184 0.3545 0.051 Uiso 1 1 calc R . .
H60B H 1.2283 0.0423 0.3464 0.051 Uiso 1 1 calc R . .
C61 C 1.1130(2) 0.0825(2) 0.42558(15) 0.0486(8) Uani 1 1 d . . .
H61A H 1.0449 0.0764 0.4383 0.058 Uiso 1 1 calc R . .
H61B H 1.1493 0.0469 0.4555 0.058 Uiso 1 1 calc R . .
C62 C 1.11573(19) 0.1824(2) 0.43054(13) 0.0406(7) Uani 1 1 d . . .
H62A H 1.1840 0.1876 0.4232 0.049 Uiso 1 1 calc R . .
H62B H 1.0823 0.2057 0.4742 0.049 Uiso 1 1 calc R . .
C63 C 1.06597(18) 0.24072(18) 0.38092(12) 0.0325(6) Uani 1 1 d . . .
H63A H 1.0715 0.3041 0.3841 0.039 Uiso 1 1 calc R . .
H63B H 0.9962 0.2401 0.3905 0.039 Uiso 1 1 calc R . .
C64 C 0.9267(2) 0.07908(19) 0.00958(14) 0.0441(7) Uani 1 1 d . . .
H64 H 0.8768 0.1327 0.0156 0.053 Uiso 1 1 calc R . .
C65 C 0.9918(2) 0.06176(19) 0.05006(14) 0.0427(7) Uani 1 1 d . . .
H65 H 0.9863 0.1029 0.0837 0.051 Uiso 1 1 calc R . .
C66 C 1.0659(2) -0.0182(2) 0.03983(14) 0.0451(7) Uani 1 1 d . . .
H66 H 1.1110 -0.0308 0.0666 0.054 Uiso 1 1 calc R . .
C67 C 0.4190(2) -0.0326(2) 0.37907(17) 0.0489(8) Uani 1 1 d . . .
H67 H 0.4170 -0.0815 0.4077 0.059 Uiso 1 1 calc R . .
C68 C 0.4063(2) 0.0545(2) 0.40264(14) 0.0397(6) Uani 1 1 d . . .
H68 H 0.3952 0.0649 0.4473 0.048 Uiso 1 1 calc R . .
C69 C 0.4100(2) 0.1271(2) 0.36055(15) 0.0404(7) Uani 1 1 d . . .
H69 H 0.4024 0.1863 0.3768 0.048 Uiso 1 1 calc R . .
C70 C 0.4247(2) 0.1125(2) 0.29450(15) 0.0493(8) Uani 1 1 d . . .
H70 H 0.4261 0.1618 0.2661 0.059 Uiso 1 1 calc R . .
C71 C 0.4372(2) 0.0251(3) 0.27068(17) 0.0614(10) Uani 1 1 d . . .
H71 H 0.4472 0.0148 0.2261 0.074 Uiso 1 1 calc R . .
C72 C 0.4349(2) -0.0482(2) 0.31319(19) 0.0598(10) Uani 1 1 d . . .
H72 H 0.4441 -0.1077 0.2971 0.072 Uiso 1 1 calc R . .
C73 C 0.0936(2) 0.4436(2) 0.48982(15) 0.0459(7) Uani 1 1 d . . .
H73 H 0.1569 0.4056 0.4828 0.055 Uiso 1 1 calc R . .
C74 C 0.0677(2) 0.5052(2) 0.44231(14) 0.0450(7) Uani 1 1 d . . .
H74 H 0.1135 0.5085 0.4035 0.054 Uiso 1 1 calc R . .
C75 C -0.0264(2) 0.56180(19) 0.45270(15) 0.0432(7) Uani 1 1 d . . .
H75 H -0.0441 0.6033 0.4210 0.052 Uiso 1 1 calc R . .
C76 C 0.5718(2) 0.54387(19) 0.00802(15) 0.0427(7) Uani 1 1 d . . .
H76 H 0.6204 0.5737 0.0133 0.051 Uiso 1 1 calc R . .
C77 C 0.5423(2) 0.48054(19) 0.05358(14) 0.0401(6) Uani 1 1 d . . .
H77 H 0.5708 0.4675 0.0895 0.048 Uiso 1 1 calc R . .
C78 C 0.4706(2) 0.43729(19) 0.04502(15) 0.0438(7) Uani 1 1 d . . .
H78 H 0.4505 0.3947 0.0754 0.053 Uiso 1 1 calc R . .
C79 C 0.4301(3) 0.7529(3) 0.1125(2) 0.0739(11) Uani 1 1 d . . .
H79 H 0.4694 0.6943 0.1154 0.089 Uiso 1 1 calc R . .
C80 C 0.4120(3) 0.8134(3) 0.16064(19) 0.0752(12) Uani 1 1 d . . .
H80 H 0.4431 0.7989 0.1953 0.090 Uiso 1 1 calc R . .
C81 C 0.3469(3) 0.8986(3) 0.1599(2) 0.0811(13) Uani 1 1 d . . .
H81 H 0.3294 0.9390 0.1955 0.097 Uiso 1 1 calc R . .
C82 C 0.3083(3) 0.9223(3) 0.1045(2) 0.0737(12) Uani 1 1 d . . .
H82 H 0.2660 0.9795 0.1022 0.088 Uiso 1 1 calc R . .
C83 C 0.3340(3) 0.8592(3) 0.05323(19) 0.0763(12) Uani 1 1 d . . .
H83 H 0.3113 0.8751 0.0153 0.092 Uiso 1 1 calc R . .
C84 C 0.3917(3) 0.7754(3) 0.0580(2) 0.0883(15) Uani 1 1 d . . .
H84 H 0.4059 0.7322 0.0243 0.106 Uiso 1 1 calc R . .
C85 C 0.3870(4) 0.4281(3) 0.36153(19) 0.0968(18) Uani 1 1 d . . .
H85 H 0.3841 0.4081 0.4042 0.116 Uiso 1 1 calc R . .
C86 C 0.4515(3) 0.4838(3) 0.3321(3) 0.0877(17) Uani 1 1 d . . .
H86 H 0.4934 0.5005 0.3554 0.105 Uiso 1 1 calc R . .
C87 C 0.4537(3) 0.5129(3) 0.2720(3) 0.0774(13) Uani 1 1 d . . .
H87 H 0.4964 0.5505 0.2539 0.093 Uiso 1 1 calc R . .
C88 C 0.3965(3) 0.4899(3) 0.23694(19) 0.0669(10) Uani 1 1 d . . .
H88 H 0.3996 0.5112 0.1946 0.080 Uiso 1 1 calc R . .
C89 C 0.3344(3) 0.4364(2) 0.26166(19) 0.0591(9) Uani 1 1 d . . .
H89 H 0.2951 0.4209 0.2359 0.071 Uiso 1 1 calc R . .
C90 C 0.3266(3) 0.4041(2) 0.3227(2) 0.0710(11) Uani 1 1 d . . .
H90 H 0.2827 0.3668 0.3391 0.085 Uiso 1 1 calc R . .
F1 F 0.92775(10) 0.65420(8) 0.31421(7) 0.0270(3) Uani 1 1 d . . .
F2 F 0.78568(11) 0.79061(10) 0.43702(7) 0.0336(3) Uani 1 1 d . . .
F3 F 0.60616(12) 0.76220(11) 0.49672(7) 0.0407(4) Uani 1 1 d . . .
F4 F 0.48133(10) 0.72821(10) 0.42325(8) 0.0382(4) Uani 1 1 d . . .
F5 F 0.54517(10) 0.72358(10) 0.29085(8) 0.0362(3) Uani 1 1 d . . .
F6 F 0.95664(10) 0.15497(8) 0.20371(7) 0.0277(3) Uani 1 1 d . . .
F7 F 0.85695(10) 0.28161(9) 0.10304(6) 0.0301(3) Uani 1 1 d . . .
F8 F 0.68588(11) 0.27048(10) 0.07275(7) 0.0362(4) Uani 1 1 d . . .
F9 F 0.52453(10) 0.26238(10) 0.16982(8) 0.0369(4) Uani 1 1 d . . .
F10 F 0.54609(10) 0.26182(10) 0.29609(7) 0.0351(3) Uani 1 1 d . . .
N1 N 0.69018(13) 0.75672(12) 0.29772(9) 0.0217(4) Uani 1 1 d . . .
N2 N 0.70460(14) 0.27469(12) 0.26356(9) 0.0220(4) Uani 1 1 d . . .
Ni1 Ni 0.88909(2) 0.775721(17) 0.291189(13) 0.01630(7) Uani 1 1 d . . .
Ni2 Ni 0.91260(2) 0.274822(17) 0.236014(13) 0.01676(7) Uani 1 1 d . . .
P1 P 1.04568(4) 0.77653(4) 0.25241(3) 0.01750(12) Uani 1 1 d . . .
P2 P 0.84947(4) 0.91445(4) 0.25964(3) 0.01771(12) Uani 1 1 d . . .
P3 P 1.06269(4) 0.27242(4) 0.24813(3) 0.01733(12) Uani 1 1 d . . .
P4 P 0.86556(4) 0.41226(4) 0.27522(3) 0.01661(11) Uani 1 1 d . . .

loop_
_atom_site_aniso_label
_atom_site_aniso_U_11
_atom_site_aniso_U_22
_atom_site_aniso_U_33
_atom_site_aniso_U_23
_atom_site_aniso_U_13
_atom_site_aniso_U_12
C1 0.0193(11) 0.0151(10) 0.0201(11) 0.0023(8) -0.0045(9) -0.0044(8)
C2 0.0269(12) 0.0215(11) 0.0225(12) 0.0024(9) -0.0077(10) -0.0087(9)
C3 0.0317(13) 0.0225(11) 0.0196(12) 0.0012(9) 0.0017(10) -0.0067(9)
C4 0.0183(12) 0.0225(11) 0.0340(14) 0.0025(10) 0.0013(10) -0.0050(9)
C5 0.0211(12) 0.0239(11) 0.0319(13) 0.0009(9) -0.0104(10) -0.0046(9)
C6 0.0240(12) 0.0152(10) 0.0212(11) -0.0014(8) -0.0062(9) -0.0026(8)
C7 0.0234(12) 0.0196(11) 0.0238(12) 0.0022(9) -0.0084(9) -0.0069(9)
C8 0.0335(13) 0.0198(11) 0.0251(12) 0.0011(9) -0.0145(10) -0.0074(9)
C9 0.0319(13) 0.0242(12) 0.0226(12) -0.0028(9) -0.0067(10) -0.0069(9)
C10 0.0237(12) 0.0272(12) 0.0298(13) -0.0069(10) -0.0059(10) -0.0019(9)
C11 0.0224(12) 0.0253(12) 0.0295(13) -0.0060(10) -0.0085(10) -0.0046(9)
C12 0.0215(11) 0.0175(10) 0.0203(11) 0.0005(8) -0.0074(9) -0.0041(8)
C13 0.0311(13) 0.0194(11) 0.0242(12) 0.0030(9) -0.0108(10) -0.0043(9)
C14 0.0348(14) 0.0273(12) 0.0255(13) 0.0037(10) -0.0123(11) -0.0029(10)
C15 0.0437(16) 0.0340(14) 0.0248(13) 0.0025(10) -0.0168(12) -0.0057(11)
C16 0.0373(14) 0.0280(12) 0.0242(13) -0.0004(10) -0.0121(11) -0.0088(10)
C17 0.0284(12) 0.0219(11) 0.0180(11) 0.0009(9) -0.0056(9) -0.0056(9)
C18 0.0255(12) 0.0158(10) 0.0231(12) 0.0021(8) -0.0025(9) -0.0064(9)
C19 0.0225(12) 0.0197(11) 0.0245(12) 0.0001(9) -0.0027(9) -0.0086(9)
C20 0.0218(11) 0.0200(11) 0.0231(12) 0.0008(9) -0.0093(9) -0.0031(9)
C21 0.0252(12) 0.0245(12) 0.0259(13) -0.0011(9) -0.0087(10) -0.0045(9)
C22 0.0380(15) 0.0331(13) 0.0247(13) -0.0019(10) -0.0138(11) -0.0061(11)
F1 0.0285(7) 0.0158(6) 0.0360(8) 0.0060(5) -0.0064(6) -0.0052(5)
F2 0.0416(9) 0.0458(9) 0.0224(7) 0.0016(6) -0.0129(7) -0.0225(7)
F3 0.0513(10) 0.0477(9) 0.0217(8) -0.0025(7) 0.0051(7) -0.0212(7)
F4 0.0226(8) 0.0419(9) 0.0462(10) 0.0032(7) 0.0053(7) -0.0123(6)
F5 0.0247(8) 0.0492(9) 0.0410(9) 0.0024(7) -0.0140(7) -0.0153(7)
F6 0.0303(8) 0.0163(6) 0.0382(8) -0.0046(6) -0.0112(6) -0.0043(5)
F7 0.0315(8) 0.0407(8) 0.0204(7) 0.0009(6) -0.0044(6) -0.0142(6)
F8 0.0452(9) 0.0463(9) 0.0249(8) 0.0038(6) -0.0197(7) -0.0151(7)
F9 0.0263(8) 0.0446(9) 0.0475(10) -0.0016(7) -0.0209(7) -0.0107(6)
F10 0.0254(8) 0.0458(9) 0.0356(9) -0.0022(7) -0.0011(6) -0.0161(6)
N1 0.0207(10) 0.0223(9) 0.0235(10) 0.0027(8) -0.0074(8) -0.0059(7)
N2 0.0228(10) 0.0215(9) 0.0235(10) 0.0003(8) -0.0067(8) -0.0072(7)
Ni1 0.01773(14) 0.01476(13) 0.01746(14) 0.00192(10) -0.00476(11) -0.00526(10)
Ni2 0.01840(15) 0.01488(13) 0.01852(15) 0.00006(10) -0.00633(11) -0.00460(10)
P1 0.0180(3) 0.0162(3) 0.0191(3) 0.0005(2) -0.0043(2) -0.0054(2)
P2 0.0199(3) 0.0155(3) 0.0186(3) 0.0013(2) -0.0055(2) -0.0046(2)
P3 0.0184(3) 0.0160(3) 0.0185(3) 0.0015(2) -0.0059(2) -0.0041(2)
P4 0.0187(3) 0.0155(3) 0.0166(3) 0.0009(2) -0.0057(2) -0.0040(2)
C23 0.0391(15) 0.0303(13) 0.0426(16) 0.0005(11) -0.0251(13) -0.0055(11)
C24 0.0256(14) 0.0419(15) 0.0486(18) -0.0023(13) -0.0179(13) -0.0035(11)
C25 0.0206(12) 0.0402(14) 0.0330(14) -0.0030(11) -0.0080(11) -0.0058(10)
C26 0.0192(11) 0.0220(11) 0.0203(11) -0.0001(9) 0.0006(9) -0.0066(9)
C27 0.0340(14) 0.0208(11) 0.0218(12) -0.0003(9) -0.0048(10) -0.0030(9)
C28 0.0330(14) 0.0235(12) 0.0283(13) -0.0057(10) 0.0018(11) -0.0018(10)
C29 0.0353(15) 0.0361(14) 0.0237(13) -0.0091(10) 0.0001(11) -0.0078(11)
C30 0.0475(17) 0.0377(15) 0.0205(13) 0.0004(11) -0.0027(12) -0.0057(12)
C31 0.0352(14) 0.0272(12) 0.0214(12) 0.0033(9) -0.0059(10) -0.0032(10)
C32 0.0238(12) 0.0142(10) 0.0227(12) 0.0010(8) -0.0074(9) -0.0044(8)
C33 0.0226(12) 0.0212(11) 0.0206(11) -0.0007(9) -0.0049(9) -0.0052(9)
C34 0.0321(13) 0.0219(11) 0.0243(12) 0.0008(9) -0.0151(10) -0.0055(9)
C35 0.0213(12) 0.0241(12) 0.0369(14) -0.0008(10) -0.0160(11) -0.0048(9)
C36 0.0212(12) 0.0229(11) 0.0277(13) -0.0011(9) -0.0025(10) -0.0053(9)
C38 0.0215(11) 0.0185(10) 0.0160(11) 0.0010(8) -0.0045(9) -0.0059(8)
C39 0.0306(13) 0.0191(11) 0.0190(11) 0.0023(8) -0.0081(10) -0.0055(9)
C40 0.0359(14) 0.0283(13) 0.0243(13) 0.0083(10) -0.0056(11) -0.0112(10)
C41 0.0371(15) 0.0335(14) 0.0214(13) 0.0022(10) 0.0019(11) -0.0075(11)
C42 0.0290(13) 0.0249(12) 0.0241(13) -0.0009(9) -0.0007(10) -0.0028(10)
C43 0.0267(12) 0.0183(11) 0.0205(12) 0.0006(8) -0.0042(9) -0.0044(9)
C44 0.0226(11) 0.0176(10) 0.0171(11) 0.0032(8) -0.0072(9) -0.0054(8)
C45 0.0218(12) 0.0221(11) 0.0220(12) 0.0023(9) -0.0055(9) -0.0036(9)
C46 0.0254(12) 0.0274(12) 0.0244(12) 0.0062(9) -0.0116(10) -0.0041(9)
C47 0.0350(14) 0.0303(13) 0.0219(12) 0.0058(10) -0.0131(11) -0.0076(10)
C48 0.0304(13) 0.0312(13) 0.0221(12) 0.0080(10) -0.0061(10) -0.0077(10)
C49 0.0251(12) 0.0258(12) 0.0201(12) 0.0033(9) -0.0057(9) -0.0054(9)
C50 0.0239(12) 0.0172(10) 0.0210(11) 0.0004(8) -0.0086(9) -0.0055(8)
C51 0.0238(12) 0.0180(10) 0.0229(12) 0.0013(8) -0.0073(9) -0.0073(9)
C52 0.0217(11) 0.0196(11) 0.0197(11) -0.0011(8) -0.0044(9) -0.0042(8)
C53 0.0261(13) 0.0329(13) 0.0223(12) 0.0020(10) -0.0059(10) -0.0074(10)
C54 0.0315(14) 0.0519(16) 0.0209(13) -0.0028(11) -0.0050(11) -0.0138(12)
C55 0.0300(14) 0.0553(17) 0.0236(13) -0.0036(12) 0.0001(11) -0.0164(12)
C56 0.0220(13) 0.0484(16) 0.0296(14) -0.0037(12) -0.0008(11) -0.0060(11)
C57 0.0195(12) 0.0409(14) 0.0250(13) -0.0011(10) -0.0058(10) -0.0048(10)
C58 0.0175(11) 0.0216(11) 0.0240(12) 0.0066(9) -0.0073(9) -0.0054(8)
C59 0.0376(15) 0.0223(12) 0.0510(17) 0.0116(11) -0.0241(13) -0.0118(10)
C60 0.0438(17) 0.0314(14) 0.063(2) 0.0236(13) -0.0314(16) -0.0147(12)
C61 0.0344(16) 0.065(2) 0.0513(19) 0.0403(16) -0.0201(14) -0.0162(14)
C62 0.0264(14) 0.0643(19) 0.0238(14) 0.0129(12) -0.0056(11) 0.0022(12)
C63 0.0263(13) 0.0455(15) 0.0215(13) 0.0079(11) -0.0070(10) 0.0008(11)
C64 0.0559(19) 0.0329(15) 0.0348(16) 0.0053(12) 0.0040(14) -0.0073(13)
C65 0.061(2) 0.0348(15) 0.0292(15) 0.0016(11) 0.0046(13) -0.0187(13)
C66 0.0518(19) 0.0508(18) 0.0320(16) 0.0099(13) -0.0050(14) -0.0160(14)
C67 0.0333(16) 0.0469(18) 0.062(2) 0.0097(15) -0.0109(15) -0.0014(13)
C68 0.0323(15) 0.0518(18) 0.0379(16) 0.0051(13) -0.0095(12) -0.0142(13)
C69 0.0361(16) 0.0481(17) 0.0437(17) 0.0049(13) -0.0123(13) -0.0202(13)
C70 0.0446(18) 0.074(2) 0.0445(18) 0.0190(16) -0.0184(15) -0.0373(16)
C71 0.049(2) 0.104(3) 0.0380(19) -0.0109(19) 0.0023(15) -0.040(2)
C72 0.0412(19) 0.055(2) 0.074(3) -0.0273(19) 0.0024(17) -0.0029(15)
C73 0.0551(19) 0.0427(17) 0.0483(19) -0.0018(14) -0.0258(16) -0.0138(14)
C74 0.063(2) 0.0498(18) 0.0310(15) -0.0003(13) -0.0123(14) -0.0284(15)
C75 0.067(2) 0.0365(15) 0.0400(17) 0.0072(12) -0.0304(16) -0.0223(14)
C76 0.0362(16) 0.0431(16) 0.0533(19) 0.0038(14) -0.0155(14) -0.0132(13)
C77 0.0382(16) 0.0418(16) 0.0414(17) 0.0015(12) -0.0169(13) -0.0039(12)
C78 0.0459(18) 0.0395(16) 0.0469(18) 0.0082(13) -0.0094(14) -0.0133(13)
C79 0.073(3) 0.076(3) 0.073(3) 0.000(2) -0.039(2) 0.005(2)
C80 0.079(3) 0.106(3) 0.051(2) 0.008(2) -0.040(2) -0.018(2)
C81 0.071(3) 0.112(4) 0.072(3) -0.029(3) -0.021(2) -0.032(3)
C82 0.078(3) 0.054(2) 0.101(3) 0.007(2) -0.044(3) -0.0159(19)
C83 0.090(3) 0.095(3) 0.048(2) 0.007(2) -0.036(2) -0.010(2)
C84 0.083(3) 0.107(3) 0.068(3) -0.041(2) -0.046(2) 0.027(2)
C85 0.109(4) 0.096(3) 0.036(2) -0.008(2) -0.008(2) 0.068(3)
C86 0.063(3) 0.089(3) 0.114(4) -0.062(3) -0.061(3) 0.027(2)
C87 0.0310(19) 0.069(3) 0.127(4) -0.025(3) -0.009(2) -0.0042(17)
C88 0.055(2) 0.079(3) 0.056(2) -0.0140(19) 0.0022(18) -0.0049(19)
C89 0.058(2) 0.063(2) 0.068(3) -0.0116(18) -0.0316(19) -0.0172(17)
C90 0.045(2) 0.058(2) 0.097(3) 0.019(2) -0.003(2) -0.0024(16)

loop_
_atom_type_symbol
_atom_type_description
_atom_type_scat_dispersion_real
_atom_type_scat_dispersion_imag
_atom_type_scat_source
C C 0.0033 0.0016 'International Tables Vol C Tables 4.2.6.8 and 6.1.1.4'
H H 0.0000 0.0000 'International Tables Vol C Tables 4.2.6.8 and 6.1.1.4'
N N 0.0061 0.0033 'International Tables Vol C Tables 4.2.6.8 and 6.1.1.4'
F F 0.0171 0.0103 'International Tables Vol C Tables 4.2.6.8 and 6.1.1.4'
P P 0.1023 0.0942 'International Tables Vol C Tables 4.2.6.8 and 6.1.1.4'
Ni Ni 0.3393 1.1124 'International Tables Vol C Tables 4.2.6.8 and 6.1.1.4'

loop_
_geom_angle_atom_site_label_1
_geom_angle_atom_site_label_2
_geom_angle_atom_site_label_3
_geom_angle
_geom_angle_site_symmetry_1
_geom_angle_site_symmetry_3
_geom_angle_publ_flag
F1 Ni1 C1 89.01(7) . . ?
F1 Ni1 P2 176.98(5) . . ?
C1 Ni1 P2 93.20(6) . . ?
F1 Ni1 P1 88.86(4) . . ?
C1 Ni1 P1 175.08(7) . . ?
P2 Ni1 P1 89.09(2) . . ?
F6 Ni2 C32 89.76(7) . . ?
F6 Ni2 P4 178.04(4) . . ?
C32 Ni2 P4 92.04(6) . . ?
F6 Ni2 P3 89.37(4) . . ?
C32 Ni2 P3 174.52(7) . . ?
P4 Ni2 P3 88.91(2) . . ?
C19 P1 C20 107.44(10) . . ?
C19 P1 C26 103.93(10) . . ?
C20 P1 C26 104.70(10) . . ?
C19 P1 Ni1 108.66(7) . . ?
C20 P1 Ni1 110.89(8) . . ?
C26 P1 Ni1 120.41(7) . . ?
C51 P3 C52 108.18(10) . . ?
C51 P3 C58 105.16(10) . . ?
C52 P3 C58 104.08(10) . . ?
C51 P3 Ni2 107.86(7) . . ?
C52 P3 Ni2 109.42(7) . . ?
C58 P3 Ni2 121.49(7) . . ?
C38 P4 C50 105.65(10) . . ?
C38 P4 C44 105.65(10) . . ?
C50 P4 C44 104.37(9) . . ?
C38 P4 Ni2 112.87(7) . . ?
C50 P4 Ni2 109.09(7) . . ?
C44 P4 Ni2 118.21(7) . . ?
C12 P2 C18 105.33(10) . . ?
C12 P2 C6 105.57(10) . . ?
C18 P2 C6 103.75(10) . . ?
C12 P2 Ni1 112.88(7) . . ?
C18 P2 Ni1 109.02(7) . . ?
C6 P2 Ni1 119.12(7) . . ?
C36 N2 C32 120.2(2) . . ?
N2 C32 C33 117.57(19) . . ?
N2 C32 Ni2 122.83(16) . . ?
C33 C32 Ni2 119.23(17) . . ?
C5 N1 C1 119.8(2) . . ?
C18 C19 P1 109.39(14) . . ?
C18 C19 H19A 109.8 . . ?
P1 C19 H19A 109.8 . . ?
C18 C19 H19B 109.8 . . ?
P1 C19 H19B 109.8 . . ?
H19A C19 H19B 108.2 . . ?
C59 C58 C63 110.5(2) . . ?
C59 C58 P3 110.80(15) . . ?
C63 C58 P3 113.44(15) . . ?
C59 C58 H58 107.3 . . ?
C63 C58 H58 107.3 . . ?
P3 C58 H58 107.3 . . ?
N1 C1 C2 116.94(19) . . ?
N1 C1 Ni1 121.87(16) . . ?
C2 C1 Ni1 120.46(16) . . ?
C8 C7 C6 111.57(17) . . ?
C8 C7 H7A 109.3 . . ?
C6 C7 H7A 109.3 . . ?
C8 C7 H7B 109.3 . . ?
C6 C7 H7B 109.3 . . ?
H7A C7 H7B 108.0 . . ?
C17 C12 C13 110.58(18) . . ?
C17 C12 P2 111.10(14) . . ?
C13 C12 P2 113.86(14) . . ?
C17 C12 H12 107.0 . . ?
C13 C12 H12 107.0 . . ?
P2 C12 H12 107.0 . . ?
C27 C26 C31 109.90(18) . . ?
C27 C26 P1 112.63(15) . . ?
C31 C26 P1 111.76(15) . . ?
C27 C26 H26 107.4 . . ?
C31 C26 H26 107.4 . . ?
P1 C26 H26 107.4 . . ?
F8 C34 C35 120.1(2) . . ?
F8 C34 C33 121.0(2) . . ?
C35 C34 C33 118.9(2) . . ?
C45 C44 C49 111.45(18) . . ?
C45 C44 P4 113.26(15) . . ?
C49 C44 P4 109.42(14) . . ?
C45 C44 H44 107.5 . . ?
C49 C44 H44 107.5 . . ?
P4 C44 H44 107.5 . . ?
C44 C45 C46 111.57(18) . . ?
C44 C45 H45A 109.3 . . ?
C46 C45 H45A 109.3 . . ?
C44 C45 H45B 109.3 . . ?
C46 C45 H45B 109.3 . . ?
H45A C45 H45B 108.0 . . ?
C19 C18 P2 111.68(15) . . ?
C19 C18 H18A 109.3 . . ?
P2 C18 H18A 109.3 . . ?
C19 C18 H18B 109.3 . . ?
P2 C18 H18B 109.3 . . ?
H18A C18 H18B 107.9 . . ?
C8 C9 C10 110.37(19) . . ?
C8 C9 H9A 109.6 . . ?
C10 C9 H9A 109.6 . . ?
C8 C9 H9B 109.6 . . ?
C10 C9 H9B 109.6 . . ?
H9A C9 H9B 108.1 . . ?
C11 C6 C7 111.36(19) . . ?
C11 C6 P2 114.27(14) . . ?
C7 C6 P2 109.82(14) . . ?
C11 C6 H6 107.0 . . ?
C7 C6 H6 107.0 . . ?
P2 C6 H6 107.0 . . ?
C21 C20 C25 111.83(18) . . ?
C21 C20 P1 111.10(15) . . ?
C25 C20 P1 113.43(16) . . ?
C21 C20 H20 106.7 . . ?
C25 C20 H20 106.7 . . ?
P1 C20 H20 106.7 . . ?
C9 C8 C7 110.65(17) . . ?
C9 C8 H8A 109.5 . . ?
C7 C8 H8A 109.5 . . ?
C9 C8 H8B 109.5 . . ?
C7 C8 H8B 109.5 . . ?
H8A C8 H8B 108.1 . . ?
C39 C38 C43 110.41(17) . . ?
C39 C38 P4 112.17(15) . . ?
C43 C38 P4 114.62(14) . . ?
C39 C38 H38 106.3 . . ?
C43 C38 H38 106.3 . . ?
P4 C38 H38 106.3 . . ?
C16 C17 C12 110.14(18) . . ?
C16 C17 H17A 109.6 . . ?
C12 C17 H17A 109.6 . . ?
C16 C17 H17B 109.6 . . ?
C12 C17 H17B 109.6 . . ?
H17A C17 H17B 108.1 . . ?
C40 C39 C38 109.30(18) . . ?
C40 C39 H39A 109.8 . . ?
C38 C39 H39A 109.8 . . ?
C40 C39 H39B 109.8 . . ?
C38 C39 H39B 109.8 . . ?
H39A C39 H39B 108.3 . . ?
C14 C13 C12 110.63(18) . . ?
C14 C13 H13A 109.5 . . ?
C12 C13 H13A 109.5 . . ?
C14 C13 H13B 109.5 . . ?
C12 C13 H13B 109.5 . . ?
H13A C13 H13B 108.1 . . ?
C54 C53 C52 111.0(2) . . ?
C54 C53 H53A 109.4 . . ?
C52 C53 H53A 109.4 . . ?
C54 C53 H53B 109.4 . . ?
C52 C53 H53B 109.4 . . ?
H53A C53 H53B 108.0 . . ?
C46 C47 C48 110.28(19) . . ?
C46 C47 H47A 109.6 . . ?
C48 C47 H47A 109.6 . . ?
C46 C47 H47B 109.6 . . ?
C48 C47 H47B 109.6 . . ?
H47A C47 H47B 108.1 . . ?
C50 C51 P3 108.95(14) . . ?
C50 C51 H51A 109.9 . . ?
P3 C51 H51A 109.9 . . ?
C50 C51 H51B 109.9 . . ?
P3 C51 H51B 109.9 . . ?
H51A C51 H51B 108.3 . . ?
C56 C57 C52 111.51(19) . . ?
C56 C57 H57A 109.3 . . ?
C52 C57 H57A 109.3 . . ?
C56 C57 H57B 109.3 . . ?
C52 C57 H57B 109.3 . . ?
H57A C57 H57B 108.0 . . ?
C42 C43 C38 110.61(17) . . ?
C42 C43 H43A 109.5 . . ?
C38 C43 H43A 109.5 . . ?
C42 C43 H43B 109.5 . . ?
C38 C43 H43B 109.5 . . ?
H43A C43 H43B 108.1 . . ?
C26 C27 C28 110.47(19) . . ?
C26 C27 H27A 109.6 . . ?
C28 C27 H27A 109.6 . . ?
C26 C27 H27B 109.6 . . ?
C28 C27 H27B 109.6 . . ?
H27A C27 H27B 108.1 . . ?
C57 C52 C53 110.73(19) . . ?
C57 C52 P3 115.27(15) . . ?
C53 C52 P3 110.55(15) . . ?
C57 C52 H52 106.6 . . ?
C53 C52 H52 106.6 . . ?
P3 C52 H52 106.6 . . ?
C51 C50 P4 111.01(14) . . ?
C51 C50 H50A 109.4 . . ?
P4 C50 H50A 109.4 . . ?
C51 C50 H50B 109.4 . . ?
P4 C50 H50B 109.4 . . ?
H50A C50 H50B 108.0 . . ?
C22 C21 C20 111.52(19) . . ?
C22 C21 H21A 109.3 . . ?
C20 C21 H21A 109.3 . . ?
C22 C21 H21B 109.3 . . ?
C20 C21 H21B 109.3 . . ?
H21A C21 H21B 108.0 . . ?
N2 C36 F10 116.6(2) . . ?
N2 C36 C35 124.6(2) . . ?
F10 C36 C35 118.7(2) . . ?
C17 C16 C15 110.76(19) . . ?
C17 C16 H16A 109.5 . . ?
C15 C16 H16A 109.5 . . ?
C17 C16 H16B 109.5 . . ?
C15 C16 H16B 109.5 . . ?
H16A C16 H16B 108.1 . . ?
C47 C46 C45 111.21(19) . . ?
C47 C46 H46A 109.4 . . ?
C45 C46 H46A 109.4 . . ?
C47 C46 H46B 109.4 . . ?
C45 C46 H46B 109.4 . . ?
H46A C46 H46B 108.0 . . ?
C15 C14 C13 111.89(19) . . ?
C15 C14 H14A 109.2 . . ?
C13 C14 H14A 109.2 . . ?
C15 C14 H14B 109.2 . . ?
C13 C14 H14B 109.2 . . ?
H14A C14 H14B 107.9 . . ?
C30 C31 C26 111.3(2) . . ?
C30 C31 H31A 109.4 . . ?
C26 C31 H31A 109.4 . . ?
C30 C31 H31B 109.4 . . ?
C26 C31 H31B 109.4 . . ?
H31A C31 H31B 108.0 . . ?
F3 C3 C4 120.0(2) . . ?
F3 C3 C2 121.9(2) . . ?
C4 C3 C2 118.2(2) . . ?
F7 C33 C34 117.4(2) . . ?
F7 C33 C32 120.88(19) . . ?
C34 C33 C32 121.8(2) . . ?
C23 C22 C21 111.5(2) . . ?
C23 C22 H22A 109.3 . . ?
C21 C22 H22A 109.3 . . ?
C23 C22 H22B 109.3 . . ?
C21 C22 H22B 109.3 . . ?
H22A C22 H22B 108.0 . . ?
C48 C49 C44 112.31(19) . . ?
C48 C49 H49A 109.1 . . ?
C44 C49 H49A 109.1 . . ?
C48 C49 H49B 109.1 . . ?
C44 C49 H49B 109.1 . . ?
H49A C49 H49B 107.9 . . ?
F2 C2 C1 120.4(2) . . ?
F2 C2 C3 116.8(2) . . ?
C1 C2 C3 122.8(2) . . ?
C9 C10 C11 111.35(19) . . ?
C9 C10 H10A 109.4 . . ?
C11 C10 H10A 109.4 . . ?
C9 C10 H10B 109.4 . . ?
C11 C10 H10B 109.4 . . ?
H10A C10 H10B 108.0 . . ?
C40 C41 C42 110.9(2) . . ?
C40 C41 H41A 109.5 . . ?
C42 C41 H41A 109.5 . . ?
C40 C41 H41B 109.5 . . ?
C42 C41 H41B 109.5 . . ?
H41A C41 H41B 108.1 . . ?
F4 C4 C5 122.7(2) . . ?
F4 C4 C3 120.8(2) . . ?
C5 C4 C3 116.6(2) . . ?
C39 C40 C41 110.92(19) . . ?
C39 C40 H40A 109.5 . . ?
C41 C40 H40A 109.5 . . ?
C39 C40 H40B 109.5 . . ?
C41 C40 H40B 109.5 . . ?
H40A C40 H40B 108.0 . . ?
C14 C15 C16 111.2(2) . . ?
C14 C15 H15A 109.4 . . ?
C16 C15 H15A 109.4 . . ?
C14 C15 H15B 109.4 . . ?
C16 C15 H15B 109.4 . . ?
H15A C15 H15B 108.0 . . ?
C47 C48 C49 110.71(19) . . ?
C47 C48 H48A 109.5 . . ?
C49 C48 H48A 109.5 . . ?
C47 C48 H48B 109.5 . . ?
C49 C48 H48B 109.5 . . ?
H48A C48 H48B 108.1 . . ?
N1 C5 F5 116.7(2) . . ?
N1 C5 C4 125.7(2) . . ?
F5 C5 C4 117.6(2) . . ?
C29 C28 C27 111.5(2) . . ?
C29 C28 H28A 109.3 . . ?
C27 C28 H28A 109.3 . . ?
C29 C28 H28B 109.3 . . ?
C27 C28 H28B 109.3 . . ?
H28A C28 H28B 108.0 . . ?
C6 C11 C10 110.90(17) . . ?
C6 C11 H11A 109.5 . . ?
C10 C11 H11A 109.5 . . ?
C6 C11 H11B 109.5 . . ?
C10 C11 H11B 109.5 . . ?
H11A C11 H11B 108.0 . . ?
C41 C42 C43 112.55(19) . . ?
C41 C42 H42A 109.1 . . ?
C43 C42 H42A 109.1 . . ?
C41 C42 H42B 109.1 . . ?
C43 C42 H42B 109.1 . . ?
H42A C42 H42B 107.8 . . ?
F9 C35 C34 120.9(2) . . ?
F9 C35 C36 122.1(2) . . ?
C34 C35 C36 116.9(2) . . ?
C53 C54 C55 111.1(2) . . ?
C53 C54 H54A 109.4 . . ?
C55 C54 H54A 109.4 . . ?
C53 C54 H54B 109.4 . . ?
C55 C54 H54B 109.4 . . ?
H54A C54 H54B 108.0 . . ?
C55 C56 C57 111.7(2) . . ?
C55 C56 H56A 109.3 . . ?
C57 C56 H56A 109.3 . . ?
C55 C56 H56B 109.3 . . ?
C57 C56 H56B 109.3 . . ?
H56A C56 H56B 107.9 . . ?
C62 C63 C58 110.4(2) . . ?
C62 C63 H63A 109.6 . . ?
C58 C63 H63A 109.6 . . ?
C62 C63 H63B 109.6 . . ?
C58 C63 H63B 109.6 . . ?
H63A C63 H63B 108.1 . . ?
C24 C23 C22 110.9(2) . . ?
C24 C23 H23A 109.5 . . ?
C22 C23 H23A 109.5 . . ?
C24 C23 H23B 109.5 . . ?
C22 C23 H23B 109.5 . . ?
H23A C23 H23B 108.0 . . ?
C23 C24 C25 111.5(2) . . ?
C23 C24 H24A 109.3 . . ?
C25 C24 H24A 109.3 . . ?
C23 C24 H24B 109.3 . . ?
C25 C24 H24B 109.3 . . ?
H24A C24 H24B 108.0 . . ?
C30 C29 C28 111.3(2) . . ?
C30 C29 H29A 109.4 . . ?
C28 C29 H29A 109.4 . . ?
C30 C29 H29B 109.4 . . ?
C28 C29 H29B 109.4 . . ?
H29A C29 H29B 108.0 . . ?
C24 C25 C20 111.0(2) . . ?
C24 C25 H25A 109.4 . . ?
C20 C25 H25A 109.4 . . ?
C24 C25 H25B 109.4 . . ?
C20 C25 H25B 109.4 . . ?
H25A C25 H25B 108.0 . . ?
C61 C62 C63 111.6(2) . . ?
C61 C62 H62A 109.3 . . ?
C63 C62 H62A 109.3 . . ?
C61 C62 H62B 109.3 . . ?
C63 C62 H62B 109.3 . . ?
H62A C62 H62B 108.0 . . ?
C62 C61 C60 111.5(2) . . ?
C62 C61 H61A 109.3 . . ?
C60 C61 H61A 109.3 . . ?
C62 C61 H61B 109.3 . . ?
C60 C61 H61B 109.3 . . ?
H61A C61 H61B 108.0 . . ?
C60 C59 C58 110.6(2) . . ?
C60 C59 H59A 109.5 . . ?
C58 C59 H59A 109.5 . . ?
C60 C59 H59B 109.5 . . ?
C58 C59 H59B 109.5 . . ?
H59A C59 H59B 108.1 . . ?
C29 C30 C31 112.3(2) . . ?
C29 C30 H30A 109.2 . . ?
C31 C30 H30A 109.2 . . ?
C29 C30 H30B 109.2 . . ?
C31 C30 H30B 109.2 . . ?
H30A C30 H30B 107.9 . . ?
C61 C60 C59 112.1(2) . . ?
C61 C60 H60A 109.2 . . ?
C59 C60 H60A 109.2 . . ?
C61 C60 H60B 109.2 . . ?
C59 C60 H60B 109.2 . . ?
H60A C60 H60B 107.9 . . ?
C56 C55 C54 110.6(2) . . ?
C56 C55 H55A 109.5 . . ?
C54 C55 H55A 109.5 . . ?
C56 C55 H55B 109.5 . . ?
C54 C55 H55B 109.5 . . ?
H55A C55 H55B 108.1 . . ?
C64 C65 C66 118.6(3) . . ?
C64 C65 H65 120.7 . . ?
C66 C65 H65 120.7 . . ?
C65 C64 C66 120.8(3) . 2_755 ?
C65 C64 H64 119.6 . . ?
C66 C64 H64 119.6 2_755 . ?
C64 C66 C65 120.5(3) 2_755 . ?
C64 C66 H66 119.7 2_755 . ?
C65 C66 H66 119.7 . . ?
C67 C68 C69 120.2(3) . . ?
C67 C68 H68 119.9 . . ?
C69 C68 H68 119.9 . . ?
C70 C71 C72 119.9(3) . . ?
C70 C71 H71 120.0 . . ?
C72 C71 H71 120.0 . . ?
C70 C69 C68 120.2(3) . . ?
C70 C69 H69 119.9 . . ?
C68 C69 H69 119.9 . . ?
C68 C67 C72 120.1(3) . . ?
C68 C67 H67 119.9 . . ?
C72 C67 H67 119.9 . . ?
C67 C72 C71 119.8(3) . . ?
C67 C72 H72 120.1 . . ?
C71 C72 H72 120.1 . . ?
C71 C70 C69 119.7(3) . . ?
C71 C70 H70 120.1 . . ?
C69 C70 H70 120.1 . . ?
C78 C77 C76 119.2(3) . . ?
C78 C77 H77 120.4 . . ?
C76 C77 H77 120.4 . . ?
C78 C76 C77 120.1(3) 2_665 . ?
C78 C76 H76 120.0 2_665 . ?
C77 C76 H76 120.0 . . ?
C77 C78 C76 120.7(3) . 2_665 ?
C77 C78 H78 119.6 . . ?
C76 C78 H78 119.6 2_665 . ?
C75 C74 C73 119.9(3) . . ?
C75 C74 H74 120.1 . . ?
C73 C74 H74 120.1 . . ?
C73 C75 C74 119.7(3) 2_566 . ?
C73 C75 H75 120.2 2_566 . ?
C74 C75 H75 120.2 . . ?
C75 C73 C74 120.5(3) 2_566 . ?
C75 C73 H73 119.8 2_566 . ?
C74 C73 H73 119.8 . . ?
C84 C83 C82 120.3(3) . . ?
C84 C83 H83 119.9 . . ?
C82 C83 H83 119.9 . . ?
C80 C79 C84 120.9(4) . . ?
C80 C79 H79 119.5 . . ?
C84 C79 H79 119.5 . . ?
C83 C82 C81 118.9(4) . . ?
C83 C82 H82 120.6 . . ?
C81 C82 H82 120.6 . . ?
C80 C81 C82 118.7(4) . . ?
C80 C81 H81 120.6 . . ?
C82 C81 H81 120.6 . . ?
C83 C84 C79 120.3(4) . . ?
C83 C84 H84 119.8 . . ?
C79 C84 H84 119.8 . . ?
C79 C80 C81 120.5(3) . . ?
C79 C80 H80 119.7 . . ?
C81 C80 H80 119.7 . . ?
C87 C86 C85 121.0(4) . . ?
C87 C86 H86 119.5 . . ?
C85 C86 H86 119.5 . . ?
C88 C89 C90 122.2(3) . . ?
C88 C89 H89 118.9 . . ?
C90 C89 H89 118.9 . . ?
C87 C88 C89 120.5(4) . . ?
C87 C88 H88 119.7 . . ?
C89 C88 H88 119.7 . . ?
C86 C85 C90 116.4(4) . . ?
C86 C85 H85 121.8 . . ?
C90 C85 H85 121.8 . . ?
C89 C90 C85 118.4(4) . . ?
C89 C90 H90 120.8 . . ?
C85 C90 H90 120.8 . . ?
C88 C87 C86 121.5(4) . . ?
C88 C87 H87 119.3 . . ?
C86 C87 H87 119.3 . . ?

loop_
_geom_bond_atom_site_label_1
_geom_bond_atom_site_label_2
_geom_bond_distance
_geom_bond_site_symmetry_2
_geom_bond_publ_flag
Ni1 F1 1.8473(12) . ?
Ni1 C1 1.917(2) . ?
Ni1 P2 2.1361(6) . ?
Ni1 P1 2.1970(6) . ?
Ni2 F6 1.8498(12) . ?
Ni2 C32 1.916(2) . ?
Ni2 P4 2.1355(6) . ?
Ni2 P3 2.1993(6) . ?
P1 C19 1.838(2) . ?
P1 C20 1.841(2) . ?
P1 C26 1.847(2) . ?
P3 C51 1.836(2) . ?
P3 C52 1.841(2) . ?
P3 C58 1.845(2) . ?
P4 C38 1.827(2) . ?
P4 C50 1.843(2) . ?
P4 C44 1.857(2) . ?
P2 C12 1.834(2) . ?
P2 C18 1.842(2) . ?
P2 C6 1.848(2) . ?
F7 C33 1.348(3) . ?
F9 C35 1.349(2) . ?
F5 C5 1.362(3) . ?
F2 C2 1.359(2) . ?
F4 C4 1.355(3) . ?
F10 C36 1.341(3) . ?
N2 C36 1.310(3) . ?
N2 C32 1.356(3) . ?
F8 C34 1.340(3) . ?
F3 C3 1.343(3) . ?
C32 C33 1.391(3) . ?
N1 C5 1.298(3) . ?
N1 C1 1.364(3) . ?
C19 C18 1.533(3) . ?
C19 H19A 0.9700 . ?
C19 H19B 0.9700 . ?
C58 C59 1.528(3) . ?
C58 C63 1.529(3) . ?
C58 H58 0.9800 . ?
C1 C2 1.377(3) . ?
C7 C8 1.529(3) . ?
C7 C6 1.534(3) . ?
C7 H7A 0.9700 . ?
C7 H7B 0.9700 . ?
C12 C17 1.534(3) . ?
C12 C13 1.537(3) . ?
C12 H12 0.9800 . ?
C26 C27 1.530(3) . ?
C26 C31 1.530(3) . ?
C26 H26 0.9800 . ?
C34 C35 1.367(3) . ?
C34 C33 1.382(3) . ?
C44 C45 1.533(3) . ?
C44 C49 1.538(3) . ?
C44 H44 0.9800 . ?
C45 C46 1.533(3) . ?
C45 H45A 0.9700 . ?
C45 H45B 0.9700 . ?
C18 H18A 0.9700 . ?
C18 H18B 0.9700 . ?
C9 C8 1.520(3) . ?
C9 C10 1.522(3) . ?
C9 H9A 0.9700 . ?
C9 H9B 0.9700 . ?
C6 C11 1.529(3) . ?
C6 H6 0.9800 . ?
C20 C21 1.533(3) . ?
C20 C25 1.534(3) . ?
C20 H20 0.9800 . ?
C8 H8A 0.9700 . ?
C8 H8B 0.9700 . ?
C38 C39 1.530(3) . ?
C38 C43 1.538(3) . ?
C38 H38 0.9800 . ?
C17 C16 1.522(3) . ?
C17 H17A 0.9700 . ?
C17 H17B 0.9700 . ?
C39 C40 1.520(3) . ?
C39 H39A 0.9700 . ?
C39 H39B 0.9700 . ?
C13 C14 1.534(3) . ?
C13 H13A 0.9700 . ?
C13 H13B 0.9700 . ?
C53 C54 1.527(3) . ?
C53 C52 1.534(3) . ?
C53 H53A 0.9700 . ?
C53 H53B 0.9700 . ?
C47 C46 1.520(3) . ?
C47 C48 1.525(3) . ?
C47 H47A 0.9700 . ?
C47 H47B 0.9700 . ?
C51 C50 1.529(3) . ?
C51 H51A 0.9700 . ?
C51 H51B 0.9700 . ?
C57 C56 1.529(3) . ?
C57 C52 1.532(3) . ?
C57 H57A 0.9700 . ?
C57 H57B 0.9700 . ?
C43 C42 1.530(3) . ?
C43 H43A 0.9700 . ?
C43 H43B 0.9700 . ?
C27 C28 1.531(3) . ?
C27 H27A 0.9700 . ?
C27 H27B 0.9700 . ?
C52 H52 0.9800 . ?
C50 H50A 0.9700 . ?
C50 H50B 0.9700 . ?
C21 C22 1.532(3) . ?
C21 H21A 0.9700 . ?
C21 H21B 0.9700 . ?
C36 C35 1.379(3) . ?
C16 C15 1.527(3) . ?
C16 H16A 0.9700 . ?
C16 H16B 0.9700 . ?
C46 H46A 0.9700 . ?
C46 H46B 0.9700 . ?
C14 C15 1.527(3) . ?
C14 H14A 0.9700 . ?
C14 H14B 0.9700 . ?
C31 C30 1.520(3) . ?
C31 H31A 0.9700 . ?
C31 H31B 0.9700 . ?
C3 C4 1.374(3) . ?
C3 C2 1.378(3) . ?
C22 C23 1.521(4) . ?
C22 H22A 0.9700 . ?
C22 H22B 0.9700 . ?
C49 C48 1.531(3) . ?
C49 H49A 0.9700 . ?
C49 H49B 0.9700 . ?
C10 C11 1.532(3) . ?
C10 H10A 0.9700 . ?
C10 H10B 0.9700 . ?
C41 C40 1.527(3) . ?
C41 C42 1.530(3) . ?
C41 H41A 0.9700 . ?
C41 H41B 0.9700 . ?
C4 C5 1.365(3) . ?
C40 H40A 0.9700 . ?
C40 H40B 0.9700 . ?
C15 H15A 0.9700 . ?
C15 H15B 0.9700 . ?
C48 H48A 0.9700 . ?
C48 H48B 0.9700 . ?
C28 C29 1.517(3) . ?
C28 H28A 0.9700 . ?
C28 H28B 0.9700 . ?
C11 H11A 0.9700 . ?
C11 H11B 0.9700 . ?
C42 H42A 0.9700 . ?
C42 H42B 0.9700 . ?
C54 C55 1.532(3) . ?
C54 H54A 0.9700 . ?
C54 H54B 0.9700 . ?
C56 C55 1.511(4) . ?
C56 H56A 0.9700 . ?
C56 H56B 0.9700 . ?
C63 C62 1.527(3) . ?
C63 H63A 0.9700 . ?
C63 H63B 0.9700 . ?
C23 C24 1.519(4) . ?
C23 H23A 0.9700 . ?
C23 H23B 0.9700 . ?
C24 C25 1.527(3) . ?
C24 H24A 0.9700 . ?
C24 H24B 0.9700 . ?
C29 C30 1.514(3) . ?
C29 H29A 0.9700 . ?
C29 H29B 0.9700 . ?
C25 H25A 0.9700 . ?
C25 H25B 0.9700 . ?
C62 C61 1.504(4) . ?
C62 H62A 0.9700 . ?
C62 H62B 0.9700 . ?
C61 C60 1.520(4) . ?
C61 H61A 0.9700 . ?
C61 H61B 0.9700 . ?
C59 C60 1.525(3) . ?
C59 H59A 0.9700 . ?
C59 H59B 0.9700 . ?
C30 H30A 0.9700 . ?
C30 H30B 0.9700 . ?
C60 H60A 0.9700 . ?
C60 H60B 0.9700 . ?
C55 H55A 0.9700 . ?
C55 H55B 0.9700 . ?
C65 C64 1.371(4) . ?
C65 C66 1.384(4) . ?
C65 H65 0.9300 . ?
C64 C66 1.374(4) 2_755 ?
C64 H64 0.9300 . ?
C66 C64 1.374(4) 2_755 ?
C66 H66 0.9300 . ?
C68 C67 1.363(4) . ?
C68 C69 1.376(4) . ?
C68 H68 0.9300 . ?
C71 C70 1.370(5) . ?
C71 C72 1.388(5) . ?
C71 H71 0.9300 . ?
C69 C70 1.376(4) . ?
C69 H69 0.9300 . ?
C67 C72 1.373(5) . ?
C67 H67 0.9300 . ?
C72 H72 0.9300 . ?
C70 H70 0.9300 . ?
C77 C78 1.371(4) . ?
C77 C76 1.386(4) . ?
C77 H77 0.9300 . ?
C76 C78 1.375(4) 2_665 ?
C76 H76 0.9300 . ?
C78 C76 1.375(4) 2_665 ?
C78 H78 0.9300 . ?
C74 C75 1.384(4) . ?
C74 C73 1.387(4) . ?
C74 H74 0.9300 . ?
C75 C73 1.376(4) 2_566 ?
C75 H75 0.9300 . ?
C73 C75 1.376(4) 2_566 ?
C73 H73 0.9300 . ?
C83 C84 1.342(5) . ?
C83 C82 1.385(5) . ?
C83 H83 0.9300 . ?
C79 C80 1.321(5) . ?
C79 C84 1.377(5) . ?
C79 H79 0.9300 . ?
C82 C81 1.397(5) . ?
C82 H82 0.9300 . ?
C81 C80 1.391(6) . ?
C81 H81 0.9300 . ?
C84 H84 0.9300 . ?
C80 H80 0.9300 . ?
C86 C87 1.319(7) . ?
C86 C85 1.404(7) . ?
C86 H86 0.9300 . ?
C89 C88 1.332(5) . ?
C89 C90 1.346(5) . ?
C89 H89 0.9300 . ?
C88 C87 1.318(5) . ?
C88 H88 0.9300 . ?
C85 C90 1.418(6) . ?
C85 H85 0.9300 . ?
C90 H90 0.9300 . ?
C87 H87 0.9300 . ?

loop_
_geom_torsion_atom_site_label_1
_geom_torsion_atom_site_label_2
_geom_torsion_atom_site_label_3
_geom_torsion_atom_site_label_4
_geom_torsion
_geom_torsion_site_symmetry_1
_geom_torsion_site_symmetry_2
_geom_torsion_site_symmetry_3
_geom_torsion_site_symmetry_4
_geom_torsion_publ_flag
F1 Ni1 P1 C19 -172.48(9) . . . . ?
C1 Ni1 P1 C19 -108.1(7) . . . . ?
P2 Ni1 P1 C19 9.74(8) . . . . ?
F1 Ni1 P1 C20 -54.61(9) . . . . ?
C1 Ni1 P1 C20 9.8(7) . . . . ?
P2 Ni1 P1 C20 127.61(8) . . . . ?
F1 Ni1 P1 C26 68.00(9) . . . . ?
C1 Ni1 P1 C26 132.4(7) . . . . ?
P2 Ni1 P1 C26 -109.78(8) . . . . ?
F6 Ni2 P3 C51 167.57(9) . . . . ?
C32 Ni2 P3 C51 86.7(7) . . . . ?
P4 Ni2 P3 C51 -13.36(8) . . . . ?
F6 Ni2 P3 C52 50.11(9) . . . . ?
C32 Ni2 P3 C52 -30.8(7) . . . . ?
P4 Ni2 P3 C52 -130.83(8) . . . . ?
F6 Ni2 P3 C58 -71.12(10) . . . . ?
C32 Ni2 P3 C58 -152.0(7) . . . . ?
P4 Ni2 P3 C58 107.95(9) . . . . ?
F6 Ni2 P4 C38 -95.4(15) . . . . ?
C32 Ni2 P4 C38 61.59(10) . . . . ?
P3 Ni2 P4 C38 -123.81(8) . . . . ?
F6 Ni2 P4 C50 21.7(15) . . . . ?
C32 Ni2 P4 C50 178.71(10) . . . . ?
P3 Ni2 P4 C50 -6.69(8) . . . . ?
F6 Ni2 P4 C44 140.7(15) . . . . ?
C32 Ni2 P4 C44 -62.36(10) . . . . ?
P3 Ni2 P4 C44 112.24(8) . . . . ?
F1 Ni1 P2 C12 78.5(9) . . . . ?
C1 Ni1 P2 C12 -58.66(10) . . . . ?
P1 Ni1 P2 C12 125.70(8) . . . . ?
F1 Ni1 P2 C18 -38.2(9) . . . . ?
C1 Ni1 P2 C18 -175.34(10) . . . . ?
P1 Ni1 P2 C18 9.02(8) . . . . ?
F1 Ni1 P2 C6 -156.9(9) . . . . ?
C1 Ni1 P2 C6 65.99(10) . . . . ?
P1 Ni1 P2 C6 -109.65(8) . . . . ?
C36 N2 C32 C33 0.0(3) . . . . ?
C36 N2 C32 Ni2 -173.06(16) . . . . ?
F6 Ni2 C32 N2 105.38(17) . . . . ?
P4 Ni2 C32 N2 -73.86(16) . . . . ?
P3 Ni2 C32 N2 -173.8(5) . . . . ?
F6 Ni2 C32 C33 -67.54(17) . . . . ?
P4 Ni2 C32 C33 113.22(16) . . . . ?
P3 Ni2 C32 C33 13.3(8) . . . . ?
C20 P1 C19 C18 -150.22(16) . . . . ?
C26 P1 C19 C18 99.18(17) . . . . ?
Ni1 P1 C19 C18 -30.18(17) . . . . ?
C51 P3 C58 C59 177.25(17) . . . . ?
C52 P3 C58 C59 -69.10(18) . . . . ?
Ni2 P3 C58 C59 54.66(19) . . . . ?
C51 P3 C58 C63 52.29(19) . . . . ?
C52 P3 C58 C63 165.94(17) . . . . ?
Ni2 P3 C58 C63 -70.30(18) . . . . ?
C5 N1 C1 C2 -0.6(3) . . . . ?
C5 N1 C1 Ni1 169.72(16) . . . . ?
F1 Ni1 C1 N1 -96.15(17) . . . . ?
P2 Ni1 C1 N1 81.80(16) . . . . ?
P1 Ni1 C1 N1 -160.6(6) . . . . ?
F1 Ni1 C1 C2 73.81(17) . . . . ?
P2 Ni1 C1 C2 -108.24(17) . . . . ?
P1 Ni1 C1 C2 9.4(9) . . . . ?
C18 P2 C12 C17 76.53(17) . . . . ?
C6 P2 C12 C17 -174.07(15) . . . . ?
Ni1 P2 C12 C17 -42.32(17) . . . . ?
C18 P2 C12 C13 -49.11(18) . . . . ?
C6 P2 C12 C13 60.29(19) . . . . ?
Ni1 P2 C12 C13 -167.96(14) . . . . ?
C19 P1 C26 C27 169.69(16) . . . . ?
C20 P1 C26 C27 57.09(18) . . . . ?
Ni1 P1 C26 C27 -68.46(17) . . . . ?
C19 P1 C26 C31 -66.02(17) . . . . ?
C20 P1 C26 C31 -178.62(16) . . . . ?
Ni1 P1 C26 C31 55.83(18) . . . . ?
C38 P4 C44 C45 -42.64(17) . . . . ?
C50 P4 C44 C45 -153.80(16) . . . . ?
Ni2 P4 C44 C45 84.82(16) . . . . ?
C38 P4 C44 C49 -167.64(14) . . . . ?
C50 P4 C44 C49 81.20(16) . . . . ?
Ni2 P4 C44 C49 -40.18(16) . . . . ?
C49 C44 C45 C46 -52.0(2) . . . . ?
P4 C44 C45 C46 -175.88(15) . . . . ?
P1 C19 C18 P2 38.12(19) . . . . ?
C12 P2 C18 C19 -151.89(15) . . . . ?
C6 P2 C18 C19 97.40(16) . . . . ?
Ni1 P2 C18 C19 -30.50(16) . . . . ?
C8 C7 C6 C11 -54.1(2) . . . . ?
C8 C7 C6 P2 178.26(15) . . . . ?
C12 P2 C6 C11 48.72(18) . . . . ?
C18 P2 C6 C11 159.25(16) . . . . ?
Ni1 P2 C6 C11 -79.39(16) . . . . ?
C12 P2 C6 C7 174.68(15) . . . . ?
C18 P2 C6 C7 -74.79(17) . . . . ?
Ni1 P2 C6 C7 46.57(17) . . . . ?
C19 P1 C20 C21 71.29(18) . . . . ?
C26 P1 C20 C21 -178.64(15) . . . . ?
Ni1 P1 C20 C21 -47.32(17) . . . . ?
C19 P1 C20 C25 -55.70(18) . . . . ?
C26 P1 C20 C25 54.38(18) . . . . ?
Ni1 P1 C20 C25 -174.31(14) . . . . ?
C10 C9 C8 C7 -57.7(2) . . . . ?
C6 C7 C8 C9 56.1(2) . . . . ?
C50 P4 C38 C39 -82.48(16) . . . . ?
C44 P4 C38 C39 167.26(14) . . . . ?
Ni2 P4 C38 C39 36.64(16) . . . . ?
C50 P4 C38 C43 44.46(17) . . . . ?
C44 P4 C38 C43 -65.80(17) . . . . ?
Ni2 P4 C38 C43 163.59(13) . . . . ?
C13 C12 C17 C16 -58.5(2) . . . . ?
P2 C12 C17 C16 174.01(16) . . . . ?
C43 C38 C39 C40 60.1(2) . . . . ?
P4 C38 C39 C40 -170.71(15) . . . . ?
C17 C12 C13 C14 56.1(2) . . . . ?
P2 C12 C13 C14 -177.96(16) . . . . ?
C52 P3 C51 C50 152.92(15) . . . . ?
C58 P3 C51 C50 -96.33(16) . . . . ?
Ni2 P3 C51 C50 34.66(16) . . . . ?
C39 C38 C43 C42 -56.5(2) . . . . ?
P4 C38 C43 C42 175.69(15) . . . . ?
C31 C26 C27 C28 57.4(3) . . . . ?
P1 C26 C27 C28 -177.27(16) . . . . ?
C56 C57 C52 C53 -54.4(3) . . . . ?
C56 C57 C52 P3 179.22(17) . . . . ?
C54 C53 C52 C57 55.2(2) . . . . ?
C54 C53 C52 P3 -175.81(16) . . . . ?
C51 P3 C52 C57 55.18(19) . . . . ?
C58 P3 C52 C57 -56.30(18) . . . . ?
Ni2 P3 C52 C57 172.44(14) . . . . ?
C51 P3 C52 C53 -71.33(17) . . . . ?
C58 P3 C52 C53 177.18(15) . . . . ?
Ni2 P3 C52 C53 45.93(16) . . . . ?
P3 C51 C50 P4 -40.82(18) . . . . ?
C38 P4 C50 C51 151.84(15) . . . . ?
C44 P4 C50 C51 -97.00(16) . . . . ?
Ni2 P4 C50 C51 30.24(16) . . . . ?
C25 C20 C21 C22 -53.0(3) . . . . ?
P1 C20 C21 C22 179.13(16) . . . . ?
C32 N2 C36 F10 178.23(18) . . . . ?
C32 N2 C36 C35 -1.2(3) . . . . ?
C12 C17 C16 C15 58.5(3) . . . . ?
C48 C47 C46 C45 -58.6(2) . . . . ?
C44 C45 C46 C47 55.8(2) . . . . ?
C12 C13 C14 C15 -54.2(3) . . . . ?
C27 C26 C31 C30 -56.4(3) . . . . ?
P1 C26 C31 C30 177.80(17) . . . . ?
F8 C34 C33 F7 0.9(3) . . . . ?
C35 C34 C33 F7 -179.82(19) . . . . ?
F8 C34 C33 C32 179.97(19) . . . . ?
C35 C34 C33 C32 -0.8(3) . . . . ?
N2 C32 C33 F7 -179.98(18) . . . . ?
Ni2 C32 C33 F7 -6.7(3) . . . . ?
N2 C32 C33 C34 1.0(3) . . . . ?
Ni2 C32 C33 C34 174.30(16) . . . . ?
C20 C21 C22 C23 54.3(3) . . . . ?
C45 C44 C49 C48 52.1(2) . . . . ?
P4 C44 C49 C48 178.09(15) . . . . ?
N1 C1 C2 F2 179.89(18) . . . . ?
Ni1 C1 C2 F2 9.4(3) . . . . ?
N1 C1 C2 C3 -0.4(3) . . . . ?
Ni1 C1 C2 C3 -170.88(17) . . . . ?
F3 C3 C2 F2 0.0(3) . . . . ?
C4 C3 C2 F2 -179.39(19) . . . . ?
F3 C3 C2 C1 -179.7(2) . . . . ?
C4 C3 C2 C1 0.9(3) . . . . ?
C8 C9 C10 C11 58.0(3) . . . . ?
F3 C3 C4 F4 0.3(3) . . . . ?
C2 C3 C4 F4 179.7(2) . . . . ?
F3 C3 C4 C5 -179.8(2) . . . . ?
C2 C3 C4 C5 -0.4(3) . . . . ?
C38 C39 C40 C41 -60.2(2) . . . . ?
C42 C41 C40 C39 56.4(3) . . . . ?
C13 C14 C15 C16 54.4(3) . . . . ?
C17 C16 C15 C14 -56.5(3) . . . . ?
C46 C47 C48 C49 57.9(3) . . . . ?
C44 C49 C48 C47 -55.1(3) . . . . ?
C1 N1 C5 F5 -178.38(18) . . . . ?
C1 N1 C5 C4 1.1(3) . . . . ?
F4 C4 C5 N1 179.3(2) . . . . ?
C3 C4 C5 N1 -0.6(4) . . . . ?
F4 C4 C5 F5 -1.2(3) . . . . ?
C3 C4 C5 F5 178.90(19) . . . . ?
C26 C27 C28 C29 -57.1(3) . . . . ?
C7 C6 C11 C10 53.7(2) . . . . ?
P2 C6 C11 C10 178.81(16) . . . . ?
C9 C10 C11 C6 -55.9(3) . . . . ?
C40 C41 C42 C43 -52.9(3) . . . . ?
C38 C43 C42 C41 53.0(3) . . . . ?
F8 C34 C35 F9 -0.2(3) . . . . ?
C33 C34 C35 F9 -179.44(19) . . . . ?
F8 C34 C35 C36 178.9(2) . . . . ?
C33 C34 C35 C36 -0.4(3) . . . . ?
N2 C36 C35 F9 -179.5(2) . . . . ?
F10 C36 C35 F9 1.0(3) . . . . ?
N2 C36 C35 C34 1.4(3) . . . . ?
F10 C36 C35 C34 -178.01(19) . . . . ?
C52 C53 C54 C55 -56.6(3) . . . . ?
C52 C57 C56 C55 55.3(3) . . . . ?
C59 C58 C63 C62 57.3(3) . . . . ?
P3 C58 C63 C62 -177.53(18) . . . . ?
C21 C22 C23 C24 -56.2(3) . . . . ?
C22 C23 C24 C25 57.1(3) . . . . ?
C27 C28 C29 C30 54.7(3) . . . . ?
C23 C24 C25 C20 -55.7(3) . . . . ?
C21 C20 C25 C24 53.6(3) . . . . ?
P1 C20 C25 C24 -179.82(17) . . . . ?
C58 C63 C62 C61 -56.8(3) . . . . ?
C63 C62 C61 C60 54.9(3) . . . . ?
C63 C58 C59 C60 -56.4(3) . . . . ?
P3 C58 C59 C60 177.02(19) . . . . ?
C28 C29 C30 C31 -53.6(3) . . . . ?
C26 C31 C30 C29 54.9(3) . . . . ?
C62 C61 C60 C59 -54.1(3) . . . . ?
C58 C59 C60 C61 54.8(3) . . . . ?
C57 C56 C55 C54 -56.0(3) . . . . ?
C53 C54 C55 C56 56.8(3) . . . . ?
C66 C65 C64 C66 0.5(5) . . . 2_755 ?
C64 C65 C66 C64 -0.5(5) . . . 2_755 ?
C67 C68 C69 C70 1.2(4) . . . . ?
C69 C68 C67 C72 -0.4(4) . . . . ?
C68 C67 C72 C71 -0.5(5) . . . . ?
C70 C71 C72 C67 0.7(5) . . . . ?
C72 C71 C70 C69 0.1(5) . . . . ?
C68 C69 C70 C71 -1.0(4) . . . . ?
C78 C77 C76 C78 0.0(5) . . . 2_665 ?
C76 C77 C78 C76 0.0(5) . . . 2_665 ?
C73 C74 C75 C73 0.0(4) . . . 2_566 ?
C75 C74 C73 C75 0.0(4) . . . 2_566 ?
C84 C83 C82 C81 2.8(7) . . . . ?
C83 C82 C81 C80 1.7(6) . . . . ?
C82 C83 C84 C79 -3.4(8) . . . . ?
C80 C79 C84 C83 -0.8(8) . . . . ?
C84 C79 C80 C81 5.5(7) . . . . ?
C82 C81 C80 C79 -5.9(7) . . . . ?
C90 C89 C88 C87 0.3(6) . . . . ?
C87 C86 C85 C90 1.1(6) . . . . ?
C88 C89 C90 C85 -0.1(6) . . . . ?
C86 C85 C90 C89 -0.6(5) . . . . ?
C89 C88 C87 C86 0.2(6) . . . . ?
C85 C86 C87 C88 -1.0(6) . . . . ?
